data_7243730
loop_
_publ_author_name
'Zhou, Shanhe'
'Lu, Lu'
'Liu, Dong'
'Wang, Jun'
'Sakiyama, Hiroshi'
'Muddassir, Mohd.'
'Nezamzadeh-Ejhieh, Alireza'
'Liu, Jianqiang'

_publ_section_title
;
 Series of highly stable Cd(ii)-based MOFs as sensitive and selective
 sensors for detection of nitrofuran antibiotic
;
_journal_issue 46
_journal_name_full CrystEngComm
_journal_page_first 8043
_journal_page_last 8052
_journal_paper_doi 10.1039/D1CE01264A
_journal_volume 23
_journal_year 2021
_chemical_formula_moiety 'C50 H46 Cd3 N8 O16, O'
_chemical_formula_sum 'C50 H46 Cd3 N8 O17'
_chemical_formula_weight 1368.15
_space_group_crystal_system triclinic
_space_group_IT_number 2
_space_group_name_Hall '-P 1'
_space_group_name_H-M_alt 'P -1'
_atom_sites_solution_hydrogens mixed
_atom_sites_solution_primary dual
_audit_creation_date 2019-09-25
_audit_creation_method
;
Olex2 1.2
(compiled 2018.05.29 svn.r3508 for OlexSys, GUI svn.r5506)
;
_audit_update_record
;
2021-08-08 deposited with the CCDC.	2021-10-12 downloaded from the CCDC.
;
_cell_angle_alpha 94.375(8)
_cell_angle_beta 108.088(7)
_cell_angle_gamma 94.539(8)
_cell_formula_units_Z 1
_cell_length_a 9.965(5)
_cell_length_b 10.598(5)
_cell_length_c 12.540(6)
_cell_measurement_reflns_used 1878
_cell_measurement_temperature 150
_cell_measurement_theta_max 25.399
_cell_measurement_theta_min 2.724
_cell_volume 1247.8(10)
_computing_cell_refinement 'SAINT v8.34A (Bruker, 2013)'
_computing_data_reduction 'SAINT v8.34A (Bruker, 2013)'
_computing_molecular_graphics 'Olex2 (Dolomanov et al., 2009)'
_computing_publication_material 'Olex2 (Dolomanov et al., 2009)'
_computing_structure_refinement 'ShelXL (Sheldrick, 2015)'
_computing_structure_solution 'ShelXT (Sheldrick, 2015)'
_diffrn_ambient_temperature 150
_diffrn_measured_fraction_theta_full 0.977
_diffrn_measured_fraction_theta_max 0.977
_diffrn_measurement_device_type 'CCD Area Detector'
_diffrn_radiation_type MoK\a
_diffrn_radiation_wavelength 0.71073
_diffrn_reflns_av_R_equivalents 0.0546
_diffrn_reflns_av_unetI/netI 0.1049
_diffrn_reflns_Laue_measured_fraction_full 0.977
_diffrn_reflns_Laue_measured_fraction_max 0.977
_diffrn_reflns_limit_h_max 11
_diffrn_reflns_limit_h_min -11
_diffrn_reflns_limit_k_max 12
_diffrn_reflns_limit_k_min -10
_diffrn_reflns_limit_l_max 11
_diffrn_reflns_limit_l_min -14
_diffrn_reflns_number 6194
_diffrn_reflns_point_group_measured_fraction_full 0.977
_diffrn_reflns_point_group_measured_fraction_max 0.977
_diffrn_reflns_theta_full 24.989
_diffrn_reflns_theta_max 24.989
_diffrn_reflns_theta_min 2.450
_exptl_absorpt_coefficient_mu 1.351
_exptl_absorpt_correction_T_max 0.7456
_exptl_absorpt_correction_T_min 0.4683
_exptl_absorpt_correction_type multi-scan
_exptl_absorpt_process_details
'SADABS-2014/3 (Bruker,2014/3) was used for absorption correction. wR2(int) was 0.0879 before and 0.0568 after correction. The Ratio of minimum to maximum transmission is 0.6281. The \l/2 correction factor is 0.00150.'
_exptl_crystal_colour colourless
_exptl_crystal_colour_primary colourless
_exptl_crystal_density_diffrn 1.821
_exptl_crystal_description block
_exptl_crystal_F_000 682
_refine_diff_density_max 2.176
_refine_diff_density_min -1.056
_refine_diff_density_rms 0.178
_refine_ls_extinction_method none
_refine_ls_goodness_of_fit_ref 0.969
_refine_ls_hydrogen_treatment constr
_refine_ls_matrix_type full
_refine_ls_number_parameters 422
_refine_ls_number_reflns 4286
_refine_ls_number_restraints 200
_refine_ls_restrained_S_all 0.953
_refine_ls_R_factor_all 0.0901
_refine_ls_R_factor_gt 0.0617
_refine_ls_shift/su_max 0.000
_refine_ls_shift/su_mean 0.000
_refine_ls_structure_factor_coef Fsqd
_refine_ls_weighting_details 'w=1/[\s^2^(Fo^2^)+(0.0887P)^2^] where P=(Fo^2^+2Fc^2^)/3'
_refine_ls_weighting_scheme calc
_refine_ls_wR_factor_gt 0.1479
_refine_ls_wR_factor_ref 0.1652
_reflns_Friedel_coverage 0.000
_reflns_number_gt 2980
_reflns_number_total 4286
_reflns_threshold_expression 'I > 2\s(I)'
_cod_data_source_file d1ce01264a2.cif
_cod_data_source_block 190919wj2_0m
_cod_depositor_comments 'Adding full bibliography for 7243730--7243733.cif.'
_cod_database_code 7243730
_shelx_shelxl_version_number 2018/3
_shelx_space_group_comment
;
The symmetry employed for this shelxl refinement is uniquely defined
by the following loop, which should always be used as a source of
symmetry information in preference to the above space-group names.
They are only intended as comments.
;
_olex2_refinement_description
;
1. Fixed Uiso
 At 1.2 times of:
  All C(H) groups, All C(H,H) groups, All C(H,H,H,H) groups
 At 1.5 times of:
  All O(H,H) groups
2. Restrained distances
 C25A-C24 = C24-C25
 1.5 with sigma of 0.02
3. Uiso/Uaniso restraints and constraints
Uanis(N2) \\sim Ueq, Uanis(C16) \\sim Ueq, Uanis(C17) \\sim Ueq, Uanis(C18)
\\sim Ueq, Uanis(C19) \\sim Ueq, Uanis(C20) \\sim Ueq, Uanis(C25) \\sim Ueq,
Uanis(N2A) \\sim Ueq, Uanis(C16A) \\sim Ueq, Uanis(C18A) \\sim Ueq, Uanis(C17A)
\\sim Ueq, Uanis(C19A) \\sim Ueq, Uanis(C20A) \\sim Ueq, Uanis(C25A) \\sim Ueq:
with sigma of 0.01 and sigma for terminal atoms of 0.02
4. Rigid body (RIGU) restrains
 N1, N2, N2A, C16, C16A, C17, C17A, C18, C18A, C19, C19A, C20, C20A, C24, C25,
 C25A
 with sigma for 1-2 distances of 0.004 and sigma for 1-3 distances of 0.004
5. Others
 Sof(N2A)=Sof(C16A)=Sof(H16A)=Sof(C17A)=Sof(H17A)=Sof(C18A)=Sof(H18A)=
 Sof(C19A)=Sof(H19C)=Sof(H19D)=Sof(C20A)=Sof(H20C)=Sof(H20D)=Sof(H24C)=
 Sof(H24D)=Sof(C25A)=Sof(H25C)=Sof(H25D)=1-FVAR(1)
 Sof(N2)=Sof(C16)=Sof(H16)=Sof(C17)=Sof(H17)=Sof(C18)=Sof(H18)=Sof(C19)=
 Sof(H19A)=Sof(H19B)=Sof(C20)=Sof(H20A)=Sof(H20B)=Sof(H24A)=Sof(H24B)=Sof(C25)=
 Sof(H25A)=Sof(H25B)=FVAR(1)
 Fixed Sof: O9(0.5)
6.a Riding coordinates:
 O8(H8A,H8B)
6.b Secondary CH2 refined with riding coordinates:
 C19(H19A,H19B), C19A(H19C,H19D), C20(H20A,H20B), C20A(H20C,H20D), C24(H24A,
 H24B), C24(H24C,H24D), C25(H25A,H25B), C25A(H25C,H25D)
6.c Aromatic/amide H refined with riding coordinates:
 C3(H3), C4(H4), C7(H7), C10(H10), C13(H13), C14(H14), C15(H15), C16(H16),
 C16A(H16A), C17(H17), C17A(H17A), C18(H18), C18A(H18A), C21(H21), C22(H22),
 C23(H23)
;
_olex2_submission_special_instructions 'No special instructions were received'

loop_
_space_group_symop_operation_xyz
'x, y, z'
'-x, -y, -z'

loop_
_atom_site_label
_atom_site_type_symbol
_atom_site_fract_x
_atom_site_fract_y
_atom_site_fract_z
_atom_site_U_iso_or_equiv
_atom_site_adp_type
_atom_site_occupancy
_atom_site_site_symmetry_order
_atom_site_calc_flag
_atom_site_refinement_flags_posn
_atom_site_refinement_flags_adp
_atom_site_refinement_flags_occupancy
_atom_site_disorder_assembly
_atom_site_disorder_group
Cd1 Cd -0.38727(6) 0.42071(5) 0.31052(5) 0.0273(2) Uani 1 1 d . . . . .
Cd2 Cd 0.500000 1.500000 1.000000 0.0258(2) Uani 1 2 d S T P . .
O1 O -0.4806(8) 0.2177(6) 0.2551(6) 0.0555(19) Uani 1 1 d . . . . .
O2 O -0.4261(10) 0.1266(7) 0.4121(7) 0.100(4) Uani 1 1 d . . . . .
O3 O -0.9624(7) -0.2487(7) 0.1230(5) 0.0499(17) Uani 1 1 d . . . . .
O4 O -0.6900(6) -0.4233(6) -0.1341(5) 0.0422(15) Uani 1 1 d . . . . .
O5 O -0.8464(6) -0.4206(6) -0.3018(4) 0.0392(15) Uani 1 1 d . . . . .
O6 O -1.4135(5) -0.4625(6) -0.1581(5) 0.0367(15) Uani 1 1 d . . . . .
O7 O -1.3680(6) -0.4656(7) -0.3172(5) 0.0531(19) Uani 1 1 d . . . . .
O8 O -0.3084(6) 0.3612(6) 0.4986(5) 0.0449(16) Uani 1 1 d . . . . .
H8A H -0.253329 0.301004 0.503197 0.067 Uiso 1 1 d R . . . .
H8B H -0.380300 0.325874 0.514497 0.067 Uiso 1 1 d R . . . .
N1 N -0.3131(9) 0.6143(7) 0.4041(7) 0.050(2) Uani 1 1 d . U . . .
N2 N -0.2261(16) 0.7626(14) 0.5464(13) 0.040(4) Uani 0.535(13) 1 d . U . A 1
N2A N -0.1395(18) 0.7586(15) 0.5116(14) 0.043(4) Uani 0.465(13) 1 d . U . A 2
N3 N 0.4242(7) 1.3034(6) 0.9249(6) 0.0329(16) Uani 1 1 d . . . . .
N4 N 0.3023(8) 1.1383(7) 0.8133(7) 0.045(2) Uani 1 1 d . . . . .
C1 C -0.4991(12) 0.1361(9) 0.3140(10) 0.058(3) Uani 1 1 d . . . . .
C2 C -0.6203(11) 0.0312(8) 0.2599(8) 0.048(3) Uani 1 1 d . . . . .
C3 C -0.7103(10) 0.0341(9) 0.1503(8) 0.046(2) Uani 1 1 d . . . . .
H3 H -0.693885 0.100394 0.107508 0.056 Uiso 1 1 calc R . . . .
C4 C -0.8240(10) -0.0595(9) 0.1032(7) 0.040(2) Uani 1 1 d . . . . .
H4 H -0.886428 -0.055661 0.029166 0.048 Uiso 1 1 calc R . . . .
C5 C -0.8464(10) -0.1584(9) 0.1641(7) 0.043(2) Uani 1 1 d . . . . .
C6 C -0.9930(8) -0.3100(8) 0.0153(6) 0.0283(18) Uani 1 1 d . . . . .
C7 C -0.8881(8) -0.3358(8) -0.0320(7) 0.0283(18) Uani 1 1 d . . . . .
H7 H -0.790787 -0.311078 0.008856 0.034 Uiso 1 1 calc R . . . .
C8 C -0.9281(8) -0.3985(7) -0.1403(6) 0.0233(17) Uani 1 1 d . . . . .
C9 C -0.8159(8) -0.4178(8) -0.1967(8) 0.032(2) Uani 1 1 d . . . . .
C10 C -1.0698(8) -0.4390(7) -0.2005(7) 0.0261(17) Uani 1 1 d . . . . .
H10 H -1.096504 -0.481400 -0.274693 0.031 Uiso 1 1 calc R . . . .
C11 C -1.1715(7) -0.4152(7) -0.1479(6) 0.0237(17) Uani 1 1 d . . . . .
C12 C -1.3264(8) -0.4554(8) -0.2120(7) 0.034(2) Uani 1 1 d . . . . .
C13 C -1.1343(8) -0.3515(8) -0.0415(6) 0.0293(18) Uani 1 1 d . . . . .
H13 H -1.205002 -0.336093 -0.007240 0.035 Uiso 1 1 calc R . . . .
C14 C -0.7606(11) -0.1619(9) 0.2723(8) 0.052(3) Uani 1 1 d . . . . .
H14 H -0.777843 -0.227720 0.315274 0.062 Uiso 1 1 calc R . . . .
C15 C -0.6481(12) -0.0678(9) 0.3184(9) 0.060(3) Uani 1 1 d . . . . .
H15 H -0.587510 -0.071454 0.393118 0.072 Uiso 1 1 calc R . . . .
C16 C -0.2225(18) 0.6498(16) 0.4977(14) 0.034(4) Uani 0.535(13) 1 d . U . A 1
H16 H -0.152992 0.596456 0.532608 0.041 Uiso 0.535(13) 1 calc R . . A 1
C16A C -0.157(2) 0.6438(19) 0.4640(17) 0.040(4) Uani 0.465(13) 1 d . U . A 2
H16A H -0.084941 0.589037 0.466275 0.048 Uiso 0.465(13) 1 calc R . . A 2
C17 C -0.344(2) 0.8083(19) 0.4817(16) 0.048(4) Uani 0.535(13) 1 d . U . A 1
H17 H -0.378835 0.886267 0.497420 0.057 Uiso 0.535(13) 1 calc R . . A 1
C17A C -0.265(3) 0.810(2) 0.483(2) 0.044(5) Uani 0.465(13) 1 d . U . A 2
H17A H -0.282422 0.894424 0.500319 0.053 Uiso 0.465(13) 1 calc R . . A 2
C18 C -0.401(2) 0.726(2) 0.394(2) 0.045(5) Uani 0.535(13) 1 d . U . A 1
H18 H -0.484484 0.733754 0.333791 0.054 Uiso 0.535(13) 1 calc R . . A 1
C18A C -0.367(3) 0.705(3) 0.418(2) 0.044(5) Uani 0.465(13) 1 d . U . A 2
H18A H -0.466121 0.709829 0.390698 0.053 Uiso 0.465(13) 1 calc R . . A 2
C19 C -0.116(2) 0.8258(17) 0.6515(14) 0.045(4) Uani 0.535(13) 1 d . U . A 1
H19A H -0.163386 0.869221 0.700484 0.054 Uiso 0.535(13) 1 calc R . . A 1
H19B H -0.062370 0.760647 0.693413 0.054 Uiso 0.535(13) 1 calc R . . A 1
C19A C 0.000(2) 0.829(2) 0.5903(19) 0.051(5) Uani 0.465(13) 1 d . U . A 2
H19C H 0.074545 0.769711 0.605026 0.062 Uiso 0.465(13) 1 calc R . . A 2
H19D H 0.030829 0.899847 0.553414 0.062 Uiso 0.465(13) 1 calc R . . A 2
C20 C -0.019(2) 0.918(2) 0.6244(18) 0.053(5) Uani 0.535(13) 1 d . U . A 1
H20A H -0.070407 0.986253 0.585464 0.064 Uiso 0.535(13) 1 calc R . . A 1
H20B H 0.029050 0.876392 0.575256 0.064 Uiso 0.535(13) 1 calc R . . A 1
C20A C -0.015(2) 0.877(2) 0.693(2) 0.054(5) Uani 0.465(13) 1 d . U . A 2
H20C H -0.044328 0.807015 0.731909 0.065 Uiso 0.465(13) 1 calc R . . A 2
H20D H -0.085714 0.938849 0.680673 0.065 Uiso 0.465(13) 1 calc R . . A 2
C21 C 0.3137(9) 1.2636(8) 0.8347(8) 0.038(2) Uani 1 1 d . . . . .
H21 H 0.251338 1.317431 0.791224 0.046 Uiso 1 1 calc R . . . .
C22 C 0.4092(11) 1.0941(9) 0.8899(10) 0.061(3) Uani 1 1 d . . . . .
H22 H 0.428890 1.008036 0.893937 0.074 Uiso 1 1 calc R . . . .
C23 C 0.4838(10) 1.1964(8) 0.9604(9) 0.050(3) Uani 1 1 d . . . . .
H23 H 0.564872 1.194045 1.024462 0.060 Uiso 1 1 calc R . . . .
C24 C 0.1944(13) 1.0617(11) 0.7172(11) 0.076(4) Uani 1 1 d D U . . .
H24A H 0.142193 1.121396 0.666718 0.092 Uiso 0.535(13) 1 calc R . . A 1
H24B H 0.245114 1.012497 0.674515 0.092 Uiso 0.535(13) 1 calc R . . A 1
H24C H 0.236527 1.035411 0.658203 0.092 Uiso 0.465(13) 1 calc R . . A 2
H24D H 0.114736 1.111650 0.683783 0.092 Uiso 0.465(13) 1 calc R . . A 2
C25 C 0.090(2) 0.9728(19) 0.740(2) 0.055(5) Uani 0.535(13) 1 d D U . A 1
H25A H 0.041436 1.017274 0.787394 0.066 Uiso 0.535(13) 1 calc R . . A 1
H25B H 0.136675 0.903389 0.780264 0.066 Uiso 0.535(13) 1 calc R . . A 1
C25A C 0.142(3) 0.944(2) 0.764(2) 0.065(6) Uani 0.465(13) 1 d D U . A 2
H25C H 0.142885 0.969845 0.841866 0.078 Uiso 0.465(13) 1 calc R . . A 2
H25D H 0.210201 0.880329 0.768536 0.078 Uiso 0.465(13) 1 calc R . . A 2
O9 O 0.022(2) 0.691(2) 0.400(2) 0.114(7) Uani 0.5 1 d . . . B 1

loop_
_atom_site_aniso_label
_atom_site_aniso_U_11
_atom_site_aniso_U_22
_atom_site_aniso_U_33
_atom_site_aniso_U_23
_atom_site_aniso_U_13
_atom_site_aniso_U_12
Cd1 0.0191(3) 0.0345(4) 0.0269(4) -0.0064(3) 0.0093(2) -0.0047(2)
Cd2 0.0224(4) 0.0258(5) 0.0269(5) -0.0059(4) 0.0084(3) -0.0050(3)
O1 0.078(5) 0.038(4) 0.038(4) -0.015(3) 0.010(4) -0.014(3)
O2 0.126(8) 0.053(5) 0.065(6) 0.011(4) -0.042(5) -0.033(5)
O3 0.048(4) 0.069(5) 0.031(4) -0.019(3) 0.021(3) -0.019(3)
O4 0.017(3) 0.061(4) 0.048(4) 0.007(3) 0.008(3) 0.007(3)
O5 0.030(3) 0.069(4) 0.011(3) -0.009(3) 0.000(2) 0.004(3)
O6 0.018(3) 0.059(4) 0.041(4) 0.010(3) 0.021(3) 0.001(3)
O7 0.022(3) 0.110(6) 0.015(3) 0.003(3) -0.005(2) -0.022(3)
O8 0.049(4) 0.045(4) 0.037(4) 0.005(3) 0.012(3) -0.007(3)
N1 0.058(5) 0.030(4) 0.046(5) -0.007(3) -0.004(4) -0.004(3)
N2 0.043(6) 0.037(6) 0.034(6) -0.008(5) 0.010(5) -0.007(5)
N2A 0.042(6) 0.036(6) 0.045(7) -0.010(5) 0.010(5) 0.003(5)
N3 0.030(4) 0.032(4) 0.036(4) -0.007(3) 0.013(3) -0.003(3)
N4 0.044(5) 0.032(4) 0.046(5) -0.007(4) 0.003(4) -0.005(4)
C1 0.071(8) 0.028(5) 0.054(7) -0.003(5) -0.007(6) -0.005(5)
C2 0.058(6) 0.026(5) 0.037(5) -0.015(4) -0.011(5) 0.000(4)
C3 0.055(6) 0.043(6) 0.034(5) -0.006(4) 0.006(5) 0.002(5)
C4 0.048(6) 0.045(6) 0.024(5) -0.011(4) 0.008(4) 0.008(4)
C5 0.047(6) 0.046(6) 0.029(5) -0.013(4) 0.008(4) 0.001(4)
C6 0.027(4) 0.037(5) 0.019(4) -0.009(4) 0.009(3) -0.003(3)
C7 0.019(4) 0.038(5) 0.027(4) 0.003(4) 0.007(3) 0.000(3)
C8 0.019(4) 0.031(4) 0.021(4) 0.005(3) 0.007(3) 0.001(3)
C9 0.020(4) 0.030(5) 0.051(6) -0.002(4) 0.019(4) 0.002(3)
C10 0.021(4) 0.033(4) 0.026(4) 0.001(4) 0.012(3) -0.002(3)
C11 0.010(4) 0.027(4) 0.031(5) 0.003(4) 0.004(3) -0.001(3)
C12 0.020(4) 0.044(5) 0.033(5) 0.000(4) 0.005(4) -0.004(4)
C13 0.026(4) 0.041(5) 0.026(4) -0.002(4) 0.017(4) 0.001(4)
C14 0.075(7) 0.032(5) 0.032(5) -0.004(4) -0.004(5) -0.006(5)
C15 0.081(8) 0.027(5) 0.046(6) -0.003(5) -0.015(5) 0.001(5)
C16 0.032(6) 0.033(6) 0.034(6) -0.002(5) 0.008(5) -0.003(5)
C16A 0.047(6) 0.033(6) 0.036(8) -0.005(6) 0.008(6) 0.003(5)
C17 0.044(7) 0.045(7) 0.048(7) -0.009(5) 0.011(6) 0.002(6)
C17A 0.045(7) 0.034(7) 0.051(9) -0.006(6) 0.013(6) 0.007(6)
C18 0.049(8) 0.039(8) 0.040(8) -0.003(6) 0.005(5) 0.008(6)
C18A 0.049(7) 0.037(7) 0.040(10) -0.001(6) 0.008(6) 0.000(5)
C19 0.048(7) 0.047(7) 0.032(7) -0.002(6) 0.005(5) -0.007(6)
C19A 0.045(7) 0.047(9) 0.055(7) -0.004(6) 0.010(6) -0.001(6)
C20 0.054(8) 0.050(8) 0.048(8) 0.003(7) 0.010(6) -0.009(6)
C20A 0.055(8) 0.051(9) 0.052(8) 0.001(7) 0.014(7) -0.008(7)
C21 0.038(5) 0.032(5) 0.039(5) -0.011(4) 0.007(4) -0.005(4)
C22 0.046(6) 0.027(5) 0.092(9) -0.013(6) 0.000(6) -0.002(4)
C23 0.041(6) 0.028(5) 0.067(7) -0.004(5) 0.003(5) -0.003(4)
C24 0.064(7) 0.056(7) 0.083(9) -0.011(6) -0.004(6) -0.016(5)
C25 0.049(8) 0.047(8) 0.061(8) -0.020(7) 0.011(6) 0.004(6)
C25A 0.053(9) 0.061(9) 0.067(9) -0.009(7) 0.005(7) -0.004(7)
O9 0.069(13) 0.107(16) 0.16(2) -0.036(15) 0.048(13) -0.009(11)

loop_
_atom_type_symbol
_atom_type_description
_atom_type_scat_dispersion_real
_atom_type_scat_dispersion_imag
_atom_type_scat_source
C C 0.0033 0.0016 'International Tables Vol C Tables 4.2.6.8 and 6.1.1.4'
H H 0.0000 0.0000 'International Tables Vol C Tables 4.2.6.8 and 6.1.1.4'
Cd Cd -0.8075 1.2024 'International Tables Vol C Tables 4.2.6.8 and 6.1.1.4'
N N 0.0061 0.0033 'International Tables Vol C Tables 4.2.6.8 and 6.1.1.4'
O O 0.0106 0.0060 'International Tables Vol C Tables 4.2.6.8 and 6.1.1.4'

loop_
_geom_angle_atom_site_label_1
_geom_angle_atom_site_label_2
_geom_angle_atom_site_label_3
_geom_angle
_geom_angle_site_symmetry_1
_geom_angle_site_symmetry_3
_geom_angle_publ_flag
O1 Cd1 O4 89.4(2) . 2_455 ?
O1 Cd1 O5 103.5(3) . 2_455 ?
O1 Cd1 O6 83.1(2) . 2_355 ?
O1 Cd1 O7 86.6(3) . 2_355 ?
O1 Cd1 O8 87.0(2) . . ?
O5 Cd1 O4 52.84(17) 2_455 2_455 ?
O5 Cd1 O6 124.25(18) 2_455 2_355 ?
O5 Cd1 O7 169.2(2) 2_455 2_355 ?
O5 Cd1 O8 89.9(2) 2_455 . ?
O6 Cd1 O4 72.29(18) 2_355 2_455 ?
O6 Cd1 O7 52.25(18) 2_355 2_355 ?
O6 Cd1 O8 145.74(19) 2_355 . ?
O7 Cd1 O4 124.48(17) 2_355 2_455 ?
O8 Cd1 O4 140.5(2) . 2_455 ?
O8 Cd1 O7 94.6(2) . 2_355 ?
N1 Cd1 O1 165.1(3) . . ?
N1 Cd1 O4 105.5(3) . 2_455 ?
N1 Cd1 O5 85.6(3) . 2_455 ?
N1 Cd1 O6 101.7(3) . 2_355 ?
N1 Cd1 O7 85.4(3) . 2_355 ?
N1 Cd1 O8 81.1(3) . . ?
O4 Cd2 O4 180.0 1_676 2_566 ?
O4 Cd2 O6 75.0(2) 1_676 1_776 ?
O4 Cd2 O6 105.0(2) 1_676 2_466 ?
O4 Cd2 O6 75.0(2) 2_566 2_466 ?
O4 Cd2 O6 105.0(2) 2_566 1_776 ?
O6 Cd2 O6 180.0 1_776 2_466 ?
N3 Cd2 O4 88.9(2) . 2_566 ?
N3 Cd2 O4 88.9(2) 2_687 1_676 ?
N3 Cd2 O4 91.1(2) 2_687 2_566 ?
N3 Cd2 O4 91.1(2) . 1_676 ?
N3 Cd2 O6 90.6(2) 2_687 1_776 ?
N3 Cd2 O6 89.4(2) . 1_776 ?
N3 Cd2 O6 89.4(2) 2_687 2_466 ?
N3 Cd2 O6 90.6(2) . 2_466 ?
N3 Cd2 N3 180.0 . 2_687 ?
C1 O1 Cd1 127.7(6) . . ?
C5 O3 C6 119.1(6) . . ?
Cd2 O4 Cd1 104.2(2) 1_434 2_455 ?
C9 O4 Cd1 88.1(5) . 2_455 ?
C9 O4 Cd2 158.4(6) . 1_434 ?
C9 O5 Cd1 97.4(4) . 2_455 ?
Cd1 O6 Cd2 106.95(19) 2_355 1_334 ?
C12 O6 Cd1 95.4(5) . 2_355 ?
C12 O6 Cd2 157.5(5) . 1_334 ?
C12 O7 Cd1 88.2(5) . 2_355 ?
C16 N1 Cd1 131.1(10) . . ?
C16 N1 C18 99.1(14) . . ?
C16A N1 Cd1 116.9(9) . . ?
C18 N1 Cd1 125.5(10) . . ?
C18A N1 Cd1 135.6(15) . . ?
C18A N1 C16A 107.4(17) . . ?
C16 N2 C17 106.5(15) . . ?
C16 N2 C19 124.9(16) . . ?
C17 N2 C19 128.6(15) . . ?
C16A N2A C17A 110.1(18) . . ?
C16A N2A C19A 125.8(18) . . ?
C17A N2A C19A 124.1(17) . . ?
C21 N3 Cd2 127.7(6) . . ?
C21 N3 C23 105.4(7) . . ?
C23 N3 Cd2 126.9(6) . . ?
C21 N4 C22 108.5(8) . . ?
C21 N4 C24 125.4(8) . . ?
C22 N4 C24 126.0(9) . . ?
O1 C1 O2 126.7(10) . . ?
O1 C1 C2 116.9(9) . . ?
O2 C1 C2 116.3(10) . . ?
C3 C2 C1 120.8(9) . . ?
C15 C2 C1 121.6(8) . . ?
C15 C2 C3 117.6(9) . . ?
C4 C3 C2 120.4(9) . . ?
C5 C4 C3 120.2(8) . . ?
O3 C5 C4 121.9(8) . . ?
C14 C5 O3 117.5(9) . . ?
C14 C5 C4 120.3(9) . . ?
O3 C6 C7 122.5(7) . . ?
C13 C6 O3 116.5(7) . . ?
C13 C6 C7 120.9(7) . . ?
C6 C7 C8 118.7(7) . . ?
C7 C8 C9 119.3(7) . . ?
C7 C8 C10 121.6(7) . . ?
C10 C8 C9 119.1(7) . . ?
O4 C9 C8 117.9(8) . . ?
O5 C9 O4 121.5(7) . . ?
O5 C9 C8 120.5(7) . . ?
C8 C10 C11 117.7(7) . . ?
C10 C11 C12 118.9(7) . . ?
C13 C11 C10 121.6(7) . . ?
C13 C11 C12 119.4(7) . . ?
O6 C12 C11 118.8(7) . . ?
O7 C12 O6 120.9(7) . . ?
O7 C12 C11 119.7(7) . . ?
C11 C13 C6 119.4(7) . . ?
C5 C14 C15 118.9(10) . . ?
C2 C15 C14 122.6(9) . . ?
N1 C16 N2 118.0(16) . . ?
N2A C16A N1 105.8(16) . . ?
C18 C17 N2 107.1(18) . . ?
N2A C17A C18A 104(2) . . ?
C17 C18 N1 109.0(18) . . ?
N1 C18A C17A 113(2) . . ?
C20 C19 N2 110.7(15) . . ?
C20A C19A N2A 111.0(19) . . ?
C19 C20 C25 105.0(16) . . ?
C19A C20A C25A 104(2) . . ?
N3 C21 N4 110.6(8) . . ?
N4 C22 C23 106.3(9) . . ?
C22 C23 N3 109.2(9) . . ?
N4 C24 C25A 106.6(14) . . ?
C25 C24 N4 118.6(13) . . ?
C24 C25 C20 107.3(16) . . ?
C24 C25A C20A 116.0(18) . . ?

loop_
_geom_bond_atom_site_label_1
_geom_bond_atom_site_label_2
_geom_bond_distance
_geom_bond_site_symmetry_2
_geom_bond_publ_flag
Cd1 O1 2.243(7) . ?
Cd1 O4 2.560(6) 2_455 ?
Cd1 O5 2.365(6) 2_455 ?
Cd1 O6 2.388(6) 2_355 ?
Cd1 O7 2.547(6) 2_355 ?
Cd1 O8 2.394(6) . ?
Cd1 N1 2.233(8) . ?
Cd2 O4 2.356(6) 1_676 ?
Cd2 O4 2.356(6) 2_566 ?
Cd2 O6 2.441(5) 2_466 ?
Cd2 O6 2.441(5) 1_776 ?
Cd2 N3 2.193(7) 2_687 ?
Cd2 N3 2.192(7) . ?
O1 C1 1.219(12) . ?
O2 C1 1.235(12) . ?
O3 C5 1.378(11) . ?
O3 C6 1.386(9) . ?
O4 C9 1.265(9) . ?
O5 C9 1.255(10) . ?
O6 C12 1.256(9) . ?
O7 C12 1.247(10) . ?
N1 C16 1.246(17) . ?
N1 C16A 1.50(2) . ?
N1 C18 1.52(2) . ?
N1 C18A 1.17(3) . ?
N2 C16 1.31(2) . ?
N2 C17 1.35(2) . ?
N2 C19 1.50(2) . ?
N2A C16A 1.29(2) . ?
N2A C17A 1.36(3) . ?
N2A C19A 1.53(3) . ?
N3 C21 1.323(11) . ?
N3 C23 1.363(11) . ?
N4 C21 1.323(11) . ?
N4 C22 1.337(12) . ?
N4 C24 1.475(13) . ?
C1 C2 1.523(13) . ?
C2 C3 1.392(12) . ?
C2 C15 1.383(14) . ?
C3 C4 1.391(13) . ?
C4 C5 1.386(13) . ?
C5 C14 1.366(13) . ?
C6 C7 1.387(10) . ?
C6 C13 1.384(10) . ?
C7 C8 1.388(11) . ?
C8 C9 1.516(10) . ?
C8 C10 1.394(10) . ?
C10 C11 1.398(10) . ?
C11 C12 1.512(10) . ?
C11 C13 1.374(11) . ?
C14 C15 1.385(13) . ?
C17 C18 1.30(3) . ?
C17A C18A 1.44(4) . ?
C19 C20 1.45(3) . ?
C19A C20A 1.40(3) . ?
C20 C25 1.55(3) . ?
C20A C25A 1.61(3) . ?
C22 C23 1.351(13) . ?
C24 C25 1.458(16) . ?
C24 C25A 1.540(17) . ?

loop_
_geom_torsion_atom_site_label_1
_geom_torsion_atom_site_label_2
_geom_torsion_atom_site_label_3
_geom_torsion_atom_site_label_4
_geom_torsion
_geom_torsion_site_symmetry_1
_geom_torsion_site_symmetry_2
_geom_torsion_site_symmetry_3
_geom_torsion_site_symmetry_4
_geom_torsion_publ_flag
Cd1 O1 C1 O2 -31.1(18) . . . . ?
Cd1 O1 C1 C2 152.0(7) . . . . ?
Cd1 O4 C9 O5 3.7(8) 2_455 . . . ?
Cd1 O4 C9 C8 -172.1(6) 2_455 . . . ?
Cd1 O5 C9 O4 -4.0(9) 2_455 . . . ?
Cd1 O5 C9 C8 171.7(6) 2_455 . . . ?
Cd1 O6 C12 O7 -18.9(9) 2_355 . . . ?
Cd1 O6 C12 C11 152.4(6) 2_355 . . . ?
Cd1 O7 C12 O6 17.6(9) 2_355 . . . ?
Cd1 O7 C12 C11 -153.6(7) 2_355 . . . ?
Cd1 N1 C16 N2 -161.8(11) . . . . ?
Cd1 N1 C16A N2A -179.7(12) . . . . ?
Cd1 N1 C18 C17 160.8(15) . . . . ?
Cd1 N1 C18A C17A -176.5(13) . . . . ?
Cd2 O4 C9 O5 -122.0(14) 1_434 . . . ?
Cd2 O4 C9 C8 62.2(18) 1_434 . . . ?
Cd2 O6 C12 O7 156.0(11) 1_334 . . . ?
Cd2 O6 C12 C11 -32.7(19) 1_334 . . . ?
Cd2 N3 C21 N4 178.8(6) . . . . ?
Cd2 N3 C23 C22 -177.7(7) . . . . ?
O1 C1 C2 C3 -3.8(16) . . . . ?
O1 C1 C2 C15 178.3(11) . . . . ?
O2 C1 C2 C3 179.0(11) . . . . ?
O2 C1 C2 C15 1.1(17) . . . . ?
O3 C5 C14 C15 -176.1(9) . . . . ?
O3 C6 C7 C8 179.5(7) . . . . ?
O3 C6 C13 C11 -178.7(7) . . . . ?
N2 C17 C18 N1 1(3) . . . . ?
N2 C19 C20 C25 -178.7(16) . . . . ?
N2A C17A C18A N1 -5(3) . . . . ?
N2A C19A C20A C25A 179.1(17) . . . . ?
N4 C22 C23 N3 -1.5(13) . . . . ?
N4 C24 C25 C20 173.5(14) . . . . ?
N4 C24 C25A C20A 156(2) . . . . ?
C1 C2 C3 C4 -177.5(9) . . . . ?
C1 C2 C15 C14 177.7(11) . . . . ?
C2 C3 C4 C5 -1.7(14) . . . . ?
C3 C2 C15 C14 -0.3(17) . . . . ?
C3 C4 C5 O3 176.1(8) . . . . ?
C3 C4 C5 C14 2.7(14) . . . . ?
C4 C5 C14 C15 -2.4(16) . . . . ?
C5 O3 C6 C7 32.5(12) . . . . ?
C5 O3 C6 C13 -151.1(8) . . . . ?
C5 C14 C15 C2 1.2(17) . . . . ?
C6 O3 C5 C4 50.6(12) . . . . ?
C6 O3 C5 C14 -135.8(9) . . . . ?
C6 C7 C8 C9 175.1(7) . . . . ?
C6 C7 C8 C10 -2.0(12) . . . . ?
C7 C6 C13 C11 -2.3(12) . . . . ?
C7 C8 C9 O4 27.1(11) . . . . ?
C7 C8 C9 O5 -148.8(8) . . . . ?
C7 C8 C10 C11 -0.4(12) . . . . ?
C8 C10 C11 C12 178.6(7) . . . . ?
C8 C10 C11 C13 1.5(12) . . . . ?
C9 C8 C10 C11 -177.4(7) . . . . ?
C10 C8 C9 O4 -155.8(7) . . . . ?
C10 C8 C9 O5 28.3(12) . . . . ?
C10 C11 C12 O6 163.1(8) . . . . ?
C10 C11 C12 O7 -25.5(12) . . . . ?
C10 C11 C13 C6 -0.1(12) . . . . ?
C12 C11 C13 C6 -177.3(7) . . . . ?
C13 C6 C7 C8 3.4(12) . . . . ?
C13 C11 C12 O6 -19.7(12) . . . . ?
C13 C11 C12 O7 151.7(9) . . . . ?
C15 C2 C3 C4 0.5(15) . . . . ?
C16 N1 C18 C17 2(2) . . . . ?
C16 N2 C17 C18 -4(2) . . . . ?
C16 N2 C19 C20 100(2) . . . . ?
C16A N1 C18A C17A 2(3) . . . . ?
C16A N2A C17A C18A 6(3) . . . . ?
C16A N2A C19A C20A -126(2) . . . . ?
C17 N2 C16 N1 6(2) . . . . ?
C17 N2 C19 C20 -78(2) . . . . ?
C17A N2A C16A N1 -4(2) . . . . ?
C17A N2A C19A C20A 53(3) . . . . ?
C18 N1 C16 N2 -5(2) . . . . ?
C18A N1 C16A N2A 1(2) . . . . ?
C19 N2 C16 N1 -172.6(15) . . . . ?
C19 N2 C17 C18 175(2) . . . . ?
C19 C20 C25 C24 177.2(16) . . . . ?
C19A N2A C16A N1 175.1(17) . . . . ?
C19A N2A C17A C18A -174(2) . . . . ?
C19A C20A C25A C24 66(3) . . . . ?
C21 N3 C23 C22 0.8(11) . . . . ?
C21 N4 C22 C23 1.7(13) . . . . ?
C21 N4 C24 C25 -114.5(15) . . . . ?
C21 N4 C24 C25A -137.1(15) . . . . ?
C22 N4 C21 N3 -1.2(11) . . . . ?
C22 N4 C24 C25 69.3(19) . . . . ?
C22 N4 C24 C25A 46.8(19) . . . . ?
C23 N3 C21 N4 0.3(10) . . . . ?
C24 N4 C21 N3 -177.9(9) . . . . ?
C24 N4 C22 C23 178.3(10) . . . . ?
